data_7131311
loop_
_publ_author_name
'Lucio-Mart&#xed;nez, F&#xe1;tima'
'Esteban-G&#xf3;mez, David'
'Valencia, Laura'
'Horv&#xe1;th, D&#xe1;vid'
'Sz&#xfc;cs, D&#xe1;niel'
'Fekete, Anik&#xf3;'
'Szikra, Dezs&#x151;'
'Tircs&#xf3;, Gyula'
'Platas-Iglesias, Carlos'

_publ_section_title
;
 Rigid H<sub>4</sub>OCTAPA derivatives as model chelators for the
 development of Bi(III)-based radiopharmaceuticals.
;
_journal_issue 23
_journal_name_full 'Chemical communications (Cambridge, England)'
_journal_page_first 3443
_journal_page_last 3446
_journal_paper_doi 10.1039/d2cc06876a
_journal_volume 59
_journal_year 2023
_chemical_absolute_configuration unk
_chemical_formula_moiety 'C24 H25 Bi N4 O8, H2 O'
_chemical_formula_sum 'C24 H27 Bi N4 O9'
_chemical_formula_weight 724.47
_space_group_crystal_system orthorhombic
_space_group_IT_number 19
_space_group_name_Hall 'P 2ac 2ab'
_space_group_name_H-M_alt 'P 21 21 21'
_atom_sites_solution_hydrogens mixed
_atom_sites_solution_primary dual
_audit_creation_date 2022-11-08
_audit_creation_method
;
Olex2 1.2
(compiled 2018.05.29 svn.r3508 for OlexSys, GUI svn.r5506)
;
_audit_update_record
;
2022-11-10 deposited with the CCDC.	2023-02-21 downloaded from the CCDC.
;
_cell_angle_alpha 90
_cell_angle_beta 90
_cell_angle_gamma 90
_cell_formula_units_Z 4
_cell_length_a 8.9617(3)
_cell_length_b 13.5542(5)
_cell_length_c 20.2007(7)
_cell_measurement_reflns_used 9878
_cell_measurement_temperature 100(2)
_cell_measurement_theta_max 28.29
_cell_measurement_theta_min 2.51
_cell_volume 2453.75(15)
_computing_cell_refinement 'SAINT V8.37A (Bruker AXS Inc., 2015)'
_computing_data_collection 'Bruker APEX3'
_computing_data_reduction 'SAINT V8.37A (Bruker AXS Inc., 2015)'
_computing_molecular_graphics 'Olex2 (Dolomanov et al., 2009)'
_computing_publication_material 'Olex2 (Dolomanov et al., 2009)'
_computing_structure_refinement 'XL (Sheldrick, 2008)'
_computing_structure_solution 'XT (Sheldrick, 2015)'
_diffrn_ambient_temperature 100.0
_diffrn_measured_fraction_theta_full 1.000
_diffrn_measured_fraction_theta_max 0.999
_diffrn_measurement_device_type 'Bruker D8 Venture Photon II CMOS'
_diffrn_measurement_method '\f and \w scans'
_diffrn_radiation_monochromator 'Incoatec HeliosTM multilayer optics'
_diffrn_radiation_type MoK\a
_diffrn_radiation_wavelength 0.71073
_diffrn_reflns_av_R_equivalents 0.0349
_diffrn_reflns_av_unetI/netI 0.0268
_diffrn_reflns_Laue_measured_fraction_full 1.000
_diffrn_reflns_Laue_measured_fraction_max 0.999
_diffrn_reflns_limit_h_max 11
_diffrn_reflns_limit_h_min -11
_diffrn_reflns_limit_k_max 18
_diffrn_reflns_limit_k_min -18
_diffrn_reflns_limit_l_max 26
_diffrn_reflns_limit_l_min -26
_diffrn_reflns_number 31991
_diffrn_reflns_point_group_measured_fraction_full 1.000
_diffrn_reflns_point_group_measured_fraction_max 0.998
_diffrn_reflns_theta_full 25.242
_diffrn_reflns_theta_max 28.324
_diffrn_reflns_theta_min 2.016
_diffrn_standards_number 0
_exptl_absorpt_coefficient_mu 7.248
_exptl_absorpt_correction_T_max 0.0962
_exptl_absorpt_correction_T_min 0.0629
_exptl_absorpt_correction_type multi-scan
_exptl_absorpt_process_details
'SADABS-2016/2 (Bruker,2016/2) was used for absorption correction. wR2(int) was 0.1513 before and 0.0524 after correction. The Ratio of minimum to maximum transmission is 0.6538. The \l/2 correction factor is Not present.'
_exptl_crystal_colour colourless
_exptl_crystal_colour_primary colourless
_exptl_crystal_density_diffrn 1.961
_exptl_crystal_density_method 'not measured'
_exptl_crystal_description needle
_exptl_crystal_F_000 1416
_exptl_crystal_size_max 0.185
_exptl_crystal_size_mid 0.029
_exptl_crystal_size_min 0.017
_refine_diff_density_max 2.357
_refine_diff_density_min -0.946
_refine_diff_density_rms 0.114
_refine_ls_abs_structure_details
;
 Flack x determined using 2489 quotients [(I+)-(I-)]/[(I+)+(I-)]
 (Parsons, Flack and Wagner, Acta Cryst. B69 (2013) 249-259).
;
_refine_ls_abs_structure_Flack -0.027(3)
_refine_ls_extinction_method none
_refine_ls_goodness_of_fit_ref 1.056
_refine_ls_hydrogen_treatment constr
_refine_ls_matrix_type full
_refine_ls_number_parameters 347
_refine_ls_number_reflns 6097
_refine_ls_number_restraints 0
_refine_ls_restrained_S_all 1.056
_refine_ls_R_factor_all 0.0253
_refine_ls_R_factor_gt 0.0238
_refine_ls_shift/su_max 0.000
_refine_ls_shift/su_mean 0.000
_refine_ls_structure_factor_coef Fsqd
_refine_ls_weighting_details 'w=1/[\s^2^(Fo^2^)+(0.0213P)^2^+5.8350P] where P=(Fo^2^+2Fc^2^)/3'
_refine_ls_weighting_scheme calc
_refine_ls_wR_factor_gt 0.0523
_refine_ls_wR_factor_ref 0.0529
_reflns_Friedel_coverage 0.774
_reflns_Friedel_fraction_full 1.000
_reflns_Friedel_fraction_max 0.997
_reflns_number_gt 5907
_reflns_number_total 6097
_reflns_threshold_expression 'I > 2\s(I)'
_cod_data_source_file d2cc06876a2.cif
_cod_data_source_block 32078801_0m
_cod_depositor_comments 'Adding full bibliography for 7131310--7131311.cif.'
_cod_database_code 7131311
_shelx_shelxl_version_number 2018/3
_shelx_space_group_comment
;
The symmetry employed for this shelxl refinement is uniquely defined
by the following loop, which should always be used as a source of
symmetry information in preference to the above space-group names.
They are only intended as comments.
;
_shelx_estimated_absorpt_t_max 0.887
_shelx_estimated_absorpt_t_min 0.347
_olex2_refinement_description
;
1. Fixed Uiso
 At 1.2 times of:
  All C(H) groups, All C(H,H) groups
 At 1.5 times of:
  All O(H) groups, All O(H,H) groups
2.a Free rotating group:
 O1W(H1WA,H1WB)
2.b Ternary CH refined with riding coordinates:
 C8(H8), C13(H13)
2.c Secondary CH2 refined with riding coordinates:
 C7(H7A,H7B), C9(H9A,H9B), C10(H10A,H10B), C11(H11A,H11B), C12(H12A,H12B),
 C14(H14A,H14B), C21(H21A,H21B), C23(H23A,H23B)
2.d Aromatic/amide H refined with riding coordinates:
 C3(H3), C4(H4), C5(H5), C16(H16), C17(H17), C18(H18)
2.e Idealised tetrahedral OH refined as rotating group:
 O1(H1)
;
_olex2_submission_special_instructions 'No special instructions were received'

loop_
_space_group_symop_operation_xyz
'x, y, z'
'-x+1/2, -y, z+1/2'
'-x, y+1/2, -z+1/2'
'x+1/2, -y+1/2, -z'

loop_
_atom_site_label
_atom_site_type_symbol
_atom_site_fract_x
_atom_site_fract_y
_atom_site_fract_z
_atom_site_U_iso_or_equiv
_atom_site_adp_type
_atom_site_occupancy
_atom_site_site_symmetry_order
_atom_site_calc_flag
_atom_site_refinement_flags_posn
_atom_site_refinement_flags_adp
_atom_site_refinement_flags_occupancy
_atom_site_disorder_assembly
_atom_site_disorder_group
Bi1 Bi 0.36412(2) 0.33291(2) 0.31938(2) 0.01355(5) Uani 1 1 d . . . . .
C1 C 0.0571(7) 0.3494(4) 0.4406(3) 0.0188(12) Uani 1 1 d . . . . .
C2 C 0.1940(7) 0.3735(4) 0.4807(3) 0.0168(11) Uani 1 1 d . . . . .
C3 C 0.1834(7) 0.3905(5) 0.5482(3) 0.0218(13) Uani 1 1 d . . . . .
H3 H 0.089306 0.390948 0.569874 0.026 Uiso 1 1 calc R . . . .
C4 C 0.3136(8) 0.4068(5) 0.5831(3) 0.0258(14) Uani 1 1 d . . . . .
H4 H 0.309226 0.418811 0.629442 0.031 Uiso 1 1 calc R . . . .
C5 C 0.4500(7) 0.4059(5) 0.5513(3) 0.0193(12) Uani 1 1 d . . . . .
H5 H 0.540524 0.414934 0.575090 0.023 Uiso 1 1 calc R . . . .
C6 C 0.4497(6) 0.3913(4) 0.4834(3) 0.0145(11) Uani 1 1 d . . . . .
C7 C 0.5930(7) 0.3874(4) 0.4454(3) 0.0181(12) Uani 1 1 d . . . . .
H7A H 0.671725 0.421223 0.471271 0.022 Uiso 1 1 calc R . . . .
H7B H 0.623255 0.317631 0.440033 0.022 Uiso 1 1 calc R . . . .
C8 C 0.5529(7) 0.5441(4) 0.3797(3) 0.0166(11) Uani 1 1 d . . . . .
H8 H 0.611809 0.572751 0.342261 0.020 Uiso 1 1 calc R . . . .
C9 C 0.6063(7) 0.5965(4) 0.4428(3) 0.0182(12) Uani 1 1 d . . . . .
H9A H 0.551284 0.570069 0.481374 0.022 Uiso 1 1 calc R . . . .
H9B H 0.713778 0.582954 0.449511 0.022 Uiso 1 1 calc R . . . .
C10 C 0.5819(7) 0.7075(5) 0.4384(3) 0.0225(13) Uani 1 1 d . . . . .
H10A H 0.612728 0.738512 0.480664 0.027 Uiso 1 1 calc R . . . .
H10B H 0.645287 0.734920 0.402772 0.027 Uiso 1 1 calc R . . . .
C11 C 0.4199(8) 0.7330(5) 0.4246(3) 0.0249(14) Uani 1 1 d . . . . .
H11A H 0.408905 0.805291 0.419536 0.030 Uiso 1 1 calc R . . . .
H11B H 0.356674 0.711504 0.462104 0.030 Uiso 1 1 calc R . . . .
C12 C 0.3700(8) 0.6812(4) 0.3612(3) 0.0221(12) Uani 1 1 d . . . . .
H12A H 0.429814 0.706148 0.323510 0.027 Uiso 1 1 calc R . . . .
H12B H 0.264046 0.697296 0.352429 0.027 Uiso 1 1 calc R . . . .
C13 C 0.3877(7) 0.5689(4) 0.3657(3) 0.0156(11) Uani 1 1 d . . . . .
H13 H 0.326975 0.545106 0.404014 0.019 Uiso 1 1 calc R . . . .
C14 C 0.1713(6) 0.5362(4) 0.2951(3) 0.0161(12) Uani 1 1 d . . . . .
H14A H 0.157860 0.604590 0.278906 0.019 Uiso 1 1 calc R . . . .
H14B H 0.119715 0.530461 0.338231 0.019 Uiso 1 1 calc R . . . .
C15 C 0.1014(6) 0.4659(4) 0.2467(3) 0.0158(11) Uani 1 1 d . . . . .
C16 C -0.0249(6) 0.4904(5) 0.2095(3) 0.0182(12) Uani 1 1 d . . . . .
H16 H -0.070926 0.553227 0.213749 0.022 Uiso 1 1 calc R . . . .
C17 C -0.0808(7) 0.4203(4) 0.1662(3) 0.0195(12) Uani 1 1 d . . . . .
H17 H -0.165895 0.435048 0.139929 0.023 Uiso 1 1 calc R . . . .
C18 C -0.0129(6) 0.3286(5) 0.1611(3) 0.0184(11) Uani 1 1 d . . . . .
H18 H -0.048630 0.280922 0.130458 0.022 Uiso 1 1 calc R . . . .
C19 C 0.1074(6) 0.3082(4) 0.2014(3) 0.0151(11) Uani 1 1 d . . . . .
C20 C 0.1809(7) 0.2070(4) 0.2046(3) 0.0170(12) Uani 1 1 d . . . . .
C21 C 0.7234(6) 0.4125(4) 0.3443(3) 0.0136(11) Uani 1 1 d . . . . .
H21A H 0.808501 0.431355 0.372872 0.016 Uiso 1 1 calc R . . . .
H21B H 0.729059 0.452231 0.303218 0.016 Uiso 1 1 calc R . . . .
C22 C 0.7349(6) 0.3036(4) 0.3270(3) 0.0152(11) Uani 1 1 d . . . . .
C23 C 0.4171(7) 0.5451(4) 0.2441(3) 0.0177(11) Uani 1 1 d . . . . .
H23A H 0.495259 0.592943 0.257148 0.021 Uiso 1 1 calc R . . . .
H23B H 0.346975 0.580227 0.214438 0.021 Uiso 1 1 calc R . . . .
C24 C 0.4914(7) 0.4633(4) 0.2043(3) 0.0173(12) Uani 1 1 d . . . . .
N1 N 0.3257(5) 0.3754(4) 0.4489(2) 0.0164(10) Uani 1 1 d . . . . .
N2 N 0.5823(5) 0.4342(3) 0.3789(2) 0.0140(9) Uani 1 1 d . . . . .
N3 N 0.3343(5) 0.5163(3) 0.3045(2) 0.0141(10) Uani 1 1 d . . . . .
N4 N 0.1621(5) 0.3768(3) 0.2427(2) 0.0142(10) Uani 1 1 d . . . . .
O3 O 0.6220(4) 0.2516(3) 0.3212(2) 0.0189(8) Uani 1 1 d . . . . .
O4 O 0.8673(5) 0.2683(3) 0.3173(2) 0.0189(7) Uani 1 1 d . . . . .
O7 O 0.2866(5) 0.1978(3) 0.2463(2) 0.0196(9) Uani 1 1 d . . . . .
O8 O 0.1318(5) 0.1415(3) 0.16784(19) 0.0201(8) Uani 1 1 d . . . . .
O1 O 0.0809(4) 0.3438(3) 0.37702(19) 0.0187(8) Uani 1 1 d . . . . .
H1 H 0.013591 0.309673 0.359318 0.028 Uiso 1 1 calc GR . . . .
O2 O -0.0631(4) 0.3379(4) 0.46766(19) 0.0210(8) Uani 1 1 d . . . . .
O5 O 0.4902(5) 0.3757(3) 0.2279(2) 0.0182(9) Uani 1 1 d . . . . .
O6 O 0.5552(5) 0.4858(3) 0.1524(2) 0.0228(10) Uani 1 1 d . . . . .
O1W O 0.3162(5) 0.1607(4) 0.3982(2) 0.0216(9) Uani 1 1 d . . . . .
H1WA H 0.370373 0.114791 0.380005 0.032 Uiso 1 1 d G . . . .
H1WB H 0.343886 0.161121 0.439484 0.032 Uiso 1 1 d G . . . .

loop_
_atom_site_aniso_label
_atom_site_aniso_U_11
_atom_site_aniso_U_22
_atom_site_aniso_U_33
_atom_site_aniso_U_23
_atom_site_aniso_U_13
_atom_site_aniso_U_12
Bi1 0.01202(8) 0.01293(8) 0.01571(8) -0.00040(8) -0.00167(8) 0.00013(8)
C1 0.021(3) 0.015(3) 0.020(3) 0.000(2) 0.000(2) 0.000(2)
C2 0.014(3) 0.016(3) 0.021(3) 0.000(2) 0.000(2) 0.000(2)
C3 0.016(3) 0.029(3) 0.020(3) -0.001(2) 0.003(2) -0.002(2)
C4 0.023(3) 0.038(4) 0.016(3) -0.004(3) 0.001(2) -0.005(3)
C5 0.016(3) 0.027(3) 0.016(3) -0.002(2) -0.002(2) -0.003(2)
C6 0.014(3) 0.013(3) 0.016(3) 0.002(2) -0.001(2) -0.001(2)
C7 0.016(3) 0.021(3) 0.018(3) -0.001(2) 0.001(2) 0.002(2)
C8 0.019(3) 0.011(2) 0.020(3) -0.002(2) -0.001(2) -0.004(2)
C9 0.017(3) 0.018(3) 0.020(3) -0.004(2) -0.002(2) -0.002(2)
C10 0.021(3) 0.020(3) 0.026(3) -0.010(2) -0.001(3) -0.004(2)
C11 0.024(3) 0.022(3) 0.029(3) -0.008(3) 0.004(3) 0.001(3)
C12 0.019(3) 0.020(3) 0.027(3) -0.001(2) -0.002(3) 0.003(3)
C13 0.016(3) 0.013(2) 0.018(3) -0.002(2) 0.001(2) 0.000(2)
C14 0.012(3) 0.013(2) 0.023(3) -0.001(2) -0.002(2) 0.001(2)
C15 0.015(3) 0.017(3) 0.015(3) 0.003(2) 0.003(2) 0.000(2)
C16 0.014(3) 0.020(3) 0.021(3) 0.006(2) 0.000(2) 0.002(2)
C17 0.016(3) 0.025(3) 0.018(3) -0.001(2) -0.003(2) 0.003(2)
C18 0.017(3) 0.020(3) 0.018(3) 0.000(2) -0.001(2) -0.004(3)
C19 0.011(3) 0.020(3) 0.014(2) -0.0011(18) 0.0013(19) -0.0015(19)
C20 0.014(3) 0.018(3) 0.019(3) 0.003(2) 0.000(2) -0.001(2)
C21 0.007(3) 0.017(3) 0.018(3) -0.001(2) 0.000(2) -0.001(2)
C22 0.014(3) 0.018(3) 0.013(3) 0.000(2) -0.002(2) 0.0037(19)
C23 0.020(3) 0.016(3) 0.017(3) 0.004(2) 0.001(2) 0.001(2)
C24 0.013(3) 0.019(3) 0.020(3) 0.002(2) -0.001(2) -0.002(2)
N1 0.020(3) 0.016(2) 0.013(2) 0.0012(18) 0.0037(18) 0.0014(18)
N2 0.011(2) 0.015(2) 0.015(2) -0.0013(17) 0.0004(18) -0.0001(18)
N3 0.011(2) 0.015(2) 0.017(2) -0.0011(17) -0.0007(16) 0.0015(17)
N4 0.014(3) 0.015(2) 0.014(2) 0.0013(17) 0.0006(18) -0.0018(18)
O3 0.0152(19) 0.0178(17) 0.0237(19) -0.0024(17) -0.003(2) 0.0016(15)
O4 0.0150(18) 0.0214(18) 0.0203(18) -0.0023(17) 0.001(2) 0.0042(16)
O7 0.021(2) 0.015(2) 0.023(2) -0.0017(16) -0.0037(18) 0.0033(16)
O8 0.020(2) 0.0174(18) 0.023(2) -0.0043(14) -0.0011(19) -0.0024(17)
O1 0.0154(18) 0.024(2) 0.0166(18) -0.0010(17) -0.0026(15) -0.0017(18)
O2 0.0152(19) 0.028(2) 0.019(2) -0.003(2) 0.0013(15) 0.000(2)
O5 0.019(2) 0.016(2) 0.019(2) 0.0001(16) 0.0031(17) -0.0005(16)
O6 0.028(3) 0.022(2) 0.018(2) 0.0016(17) 0.0075(19) -0.0004(19)
O1W 0.022(2) 0.024(2) 0.020(2) -0.0008(19) -0.0022(16) 0.008(2)

loop_
_atom_type_symbol
_atom_type_description
_atom_type_scat_dispersion_real
_atom_type_scat_dispersion_imag
_atom_type_scat_source
C C 0.0033 0.0016 'International Tables Vol C Tables 4.2.6.8 and 6.1.1.4'
H H 0.0000 0.0000 'International Tables Vol C Tables 4.2.6.8 and 6.1.1.4'
Bi Bi -4.1077 10.2566 'International Tables Vol C Tables 4.2.6.8 and 6.1.1.4'
N N 0.0061 0.0033 'International Tables Vol C Tables 4.2.6.8 and 6.1.1.4'
O O 0.0106 0.0060 'International Tables Vol C Tables 4.2.6.8 and 6.1.1.4'

loop_
_geom_angle_atom_site_label_1
_geom_angle_atom_site_label_2
_geom_angle_atom_site_label_3
_geom_angle
_geom_angle_site_symmetry_1
_geom_angle_site_symmetry_3
_geom_angle_publ_flag
N2 Bi1 N1 63.14(15) . . ?
N3 Bi1 N1 83.76(14) . . ?
N3 Bi1 N2 67.94(14) . . ?
N3 Bi1 O3 121.50(13) . . ?
N4 Bi1 N1 117.71(15) . . ?
N4 Bi1 N2 134.28(15) . . ?
N4 Bi1 N3 66.89(15) . . ?
N4 Bi1 O3 141.17(15) . . ?
O3 Bi1 N1 101.11(14) . . ?
O3 Bi1 N2 63.56(13) . . ?
O7 Bi1 N1 134.95(15) . . ?
O7 Bi1 N2 149.42(14) . . ?
O7 Bi1 N3 129.43(14) . . ?
O7 Bi1 N4 65.94(15) . . ?
O7 Bi1 O3 86.74(13) . . ?
O5 Bi1 N1 143.83(15) . . ?
O5 Bi1 N2 82.49(15) . . ?
O5 Bi1 N3 72.54(15) . . ?
O5 Bi1 N4 77.83(16) . . ?
O5 Bi1 O3 70.65(15) . . ?
O5 Bi1 O7 80.77(15) . . ?
O1 C1 C2 114.1(5) . . ?
O2 C1 C2 120.4(5) . . ?
O2 C1 O1 125.5(5) . . ?
C3 C2 C1 120.6(5) . . ?
N1 C2 C1 117.5(5) . . ?
N1 C2 C3 121.8(6) . . ?
C2 C3 H3 120.9 . . ?
C4 C3 C2 118.1(6) . . ?
C4 C3 H3 120.9 . . ?
C3 C4 H4 119.7 . . ?
C3 C4 C5 120.6(6) . . ?
C5 C4 H4 119.7 . . ?
C4 C5 H5 121.3 . . ?
C4 C5 C6 117.4(6) . . ?
C6 C5 H5 121.3 . . ?
C5 C6 C7 120.7(5) . . ?
N1 C6 C5 122.9(5) . . ?
N1 C6 C7 116.3(5) . . ?
C6 C7 H7A 109.0 . . ?
C6 C7 H7B 109.0 . . ?
H7A C7 H7B 107.8 . . ?
N2 C7 C6 113.1(5) . . ?
N2 C7 H7A 109.0 . . ?
N2 C7 H7B 109.0 . . ?
C9 C8 H8 106.4 . . ?
C9 C8 C13 110.5(5) . . ?
C13 C8 H8 106.4 . . ?
N2 C8 H8 106.4 . . ?
N2 C8 C9 114.2(5) . . ?
N2 C8 C13 112.3(4) . . ?
C8 C9 H9A 109.3 . . ?
C8 C9 H9B 109.3 . . ?
H9A C9 H9B 108.0 . . ?
C10 C9 C8 111.4(5) . . ?
C10 C9 H9A 109.3 . . ?
C10 C9 H9B 109.3 . . ?
C9 C10 H10A 109.2 . . ?
C9 C10 H10B 109.2 . . ?
H10A C10 H10B 107.9 . . ?
C11 C10 C9 111.9(5) . . ?
C11 C10 H10A 109.2 . . ?
C11 C10 H10B 109.2 . . ?
C10 C11 H11A 109.8 . . ?
C10 C11 H11B 109.8 . . ?
C10 C11 C12 109.3(5) . . ?
H11A C11 H11B 108.3 . . ?
C12 C11 H11A 109.8 . . ?
C12 C11 H11B 109.8 . . ?
C11 C12 H12A 109.2 . . ?
C11 C12 H12B 109.2 . . ?
C11 C12 C13 112.1(5) . . ?
H12A C12 H12B 107.9 . . ?
C13 C12 H12A 109.2 . . ?
C13 C12 H12B 109.2 . . ?
C8 C13 H13 108.1 . . ?
C12 C13 C8 109.1(5) . . ?
C12 C13 H13 108.1 . . ?
N3 C13 C8 110.6(4) . . ?
N3 C13 C12 112.9(5) . . ?
N3 C13 H13 108.1 . . ?
H14A C14 H14B 107.9 . . ?
C15 C14 H14A 109.2 . . ?
C15 C14 H14B 109.2 . . ?
N3 C14 H14A 109.2 . . ?
N3 C14 H14B 109.2 . . ?
N3 C14 C15 112.1(5) . . ?
C16 C15 C14 122.5(5) . . ?
N4 C15 C14 116.5(5) . . ?
N4 C15 C16 121.0(5) . . ?
C15 C16 H16 121.0 . . ?
C17 C16 C15 118.0(6) . . ?
C17 C16 H16 121.0 . . ?
C16 C17 H17 119.9 . . ?
C16 C17 C18 120.2(6) . . ?
C18 C17 H17 119.9 . . ?
C17 C18 H18 120.7 . . ?
C19 C18 C17 118.6(6) . . ?
C19 C18 H18 120.7 . . ?
C18 C19 C20 123.0(5) . . ?
N4 C19 C18 120.9(5) . . ?
N4 C19 C20 116.0(5) . . ?
O7 C20 C19 116.0(5) . . ?
O8 C20 C19 117.8(5) . . ?
O8 C20 O7 126.2(6) . . ?
H21A C21 H21B 108.0 . . ?
C22 C21 H21A 109.4 . . ?
C22 C21 H21B 109.4 . . ?
N2 C21 H21A 109.4 . . ?
N2 C21 H21B 109.4 . . ?
N2 C21 C22 111.1(5) . . ?
O3 C22 C21 121.3(5) . . ?
O3 C22 O4 121.6(5) . . ?
O4 C22 C21 117.1(5) . . ?
H23A C23 H23B 107.2 . . ?
C24 C23 H23A 107.9 . . ?
C24 C23 H23B 107.9 . . ?
N3 C23 H23A 107.9 . . ?
N3 C23 H23B 107.9 . . ?
N3 C23 C24 117.5(5) . . ?
O5 C24 C23 118.4(5) . . ?
O6 C24 C23 118.1(5) . . ?
O6 C24 O5 123.4(6) . . ?
C2 N1 Bi1 124.8(4) . . ?
C6 N1 Bi1 115.8(4) . . ?
C6 N1 C2 119.1(5) . . ?
C7 N2 Bi1 103.6(3) . . ?
C7 N2 C8 114.9(5) . . ?
C8 N2 Bi1 112.5(3) . . ?
C21 N2 Bi1 108.2(3) . . ?
C21 N2 C7 106.7(4) . . ?
C21 N2 C8 110.5(4) . . ?
C13 N3 Bi1 109.6(3) . . ?
C14 N3 Bi1 107.2(3) . . ?
C14 N3 C13 109.2(4) . . ?
C23 N3 Bi1 107.8(3) . . ?
C23 N3 C13 113.1(4) . . ?
C23 N3 C14 109.6(4) . . ?
C15 N4 Bi1 119.0(4) . . ?
C15 N4 C19 121.2(5) . . ?
C19 N4 Bi1 119.6(4) . . ?
C22 O3 Bi1 119.6(3) . . ?
C20 O7 Bi1 122.4(4) . . ?
C1 O1 H1 109.5 . . ?
C24 O5 Bi1 123.4(4) . . ?
H1WA O1W H1WB 104.5 . . ?

loop_
_geom_bond_atom_site_label_1
_geom_bond_atom_site_label_2
_geom_bond_distance
_geom_bond_site_symmetry_2
_geom_bond_publ_flag
Bi1 N1 2.701(5) . ?
Bi1 N2 2.674(5) . ?
Bi1 N3 2.518(5) . ?
Bi1 N4 2.455(5) . ?
Bi1 O3 2.561(4) . ?
Bi1 O7 2.453(4) . ?
Bi1 O5 2.243(4) . ?
C1 C2 1.507(8) . ?
C1 O1 1.304(7) . ?
C1 O2 1.217(7) . ?
C2 C3 1.387(9) . ?
C2 N1 1.344(8) . ?
C3 H3 0.9500 . ?
C3 C4 1.381(9) . ?
C4 H4 0.9500 . ?
C4 C5 1.381(9) . ?
C5 H5 0.9500 . ?
C5 C6 1.387(8) . ?
C6 C7 1.497(8) . ?
C6 N1 1.329(7) . ?
C7 H7A 0.9900 . ?
C7 H7B 0.9900 . ?
C7 N2 1.489(7) . ?
C8 H8 1.0000 . ?
C8 C9 1.536(8) . ?
C8 C13 1.544(8) . ?
C8 N2 1.513(7) . ?
C9 H9A 0.9900 . ?
C9 H9B 0.9900 . ?
C9 C10 1.523(9) . ?
C10 H10A 0.9900 . ?
C10 H10B 0.9900 . ?
C10 C11 1.518(9) . ?
C11 H11A 0.9900 . ?
C11 H11B 0.9900 . ?
C11 C12 1.528(9) . ?
C12 H12A 0.9900 . ?
C12 H12B 0.9900 . ?
C12 C13 1.533(7) . ?
C13 H13 1.0000 . ?
C13 N3 1.505(7) . ?
C14 H14A 0.9900 . ?
C14 H14B 0.9900 . ?
C14 C15 1.501(8) . ?
C14 N3 1.498(7) . ?
C15 C16 1.399(8) . ?
C15 N4 1.327(7) . ?
C16 H16 0.9500 . ?
C16 C17 1.385(8) . ?
C17 H17 0.9500 . ?
C17 C18 1.388(9) . ?
C18 H18 0.9500 . ?
C18 C19 1.380(8) . ?
C19 C20 1.523(8) . ?
C19 N4 1.343(7) . ?
C20 O7 1.273(7) . ?
C20 O8 1.238(7) . ?
C21 H21A 0.9900 . ?
C21 H21B 0.9900 . ?
C21 C22 1.521(8) . ?
C21 N2 1.475(7) . ?
C22 O3 1.238(7) . ?
C22 O4 1.295(7) . ?
C23 H23A 0.9900 . ?
C23 H23B 0.9900 . ?
C23 C24 1.523(8) . ?
C23 N3 1.480(7) . ?
C24 O5 1.280(7) . ?
C24 O6 1.233(7) . ?
O1 H1 0.8400 . ?
O1W H1WA 0.8706 . ?
O1W H1WB 0.8699 . ?

loop_
_smtbx_masks_void_nr
_smtbx_masks_void_average_x
_smtbx_masks_void_average_y
_smtbx_masks_void_average_z
_smtbx_masks_void_volume
_smtbx_masks_void_count_electrons
_smtbx_masks_void_content
1 -0.077 0.093 0.007 42.3 9.0 ?
2 0.077 0.593 0.493 42.3 8.9 ?
3 0.423 0.407 -0.007 42.3 8.9 ?
4 0.577 0.907 0.507 42.3 9.1 ?
